data_7227631
loop_
_publ_author_name
'Sharma, N.'
'Kumari, N.'
'Chundawat, T. S.'
'Kumar, S.'
'Bhagat, S.'

_publ_section_title
;
 Efficient trifluoromethylation of C(sp2)--H functionalized \a-oxoketene
 dithioacetals: a route to the regioselective synthesis of functionalized
 trifluoromethylated pyrazoles
;
_journal_issue 17
_journal_name_full 'RSC Adv.'
_journal_page_first 10150
_journal_paper_doi 10.1039/C7RA01130J
_journal_volume 7
_journal_year 2017
_chemical_formula_moiety 'C14 H11 F3 O2 S2'
_chemical_formula_sum 'C14 H11 F3 O2 S2'
_chemical_formula_weight 332.35
_chemical_name_systematic SB-NS-357
_space_group_IT_number 61
_symmetry_cell_setting orthorhombic
_symmetry_space_group_name_Hall '-P 2ac 2ab'
_symmetry_space_group_name_H-M 'P b c a'
_atom_sites_solution_hydrogens geom
_atom_sites_solution_primary direct
_atom_sites_solution_secondary difmap
_audit_block_doi 10.5517/cc1494zk
_audit_creation_method SHELXL-97
_audit_update_record
;
2015-02-27 deposited with the CCDC.
2017-01-30 downloaded from the CCDC.
;
_cell_angle_alpha 90.000(5)
_cell_angle_beta 90.000(5)
_cell_angle_gamma 90.000(5)
_cell_formula_units_Z 8
_cell_length_a 13.456(5)
_cell_length_b 10.034(5)
_cell_length_c 22.429(5)
_cell_measurement_temperature 293(2)
_cell_volume 3028(2)
_computing_structure_refinement 'SHELXL-97 (Sheldrick, 1997)'
_computing_structure_solution 'SHELXS-97 (Sheldrick, 1990)'
_diffrn_ambient_temperature 293(2)
_diffrn_measured_fraction_theta_full 0.998
_diffrn_measured_fraction_theta_max 0.998
_diffrn_measurement_device_type 'Xcalibur Sapphire3'
_diffrn_measurement_method '\w scans'
_diffrn_radiation_monochromator graphite
_diffrn_radiation_source 'fine-focus sealed tube'
_diffrn_radiation_type MoK\a
_diffrn_radiation_wavelength 0.71073
_diffrn_reflns_av_R_equivalents 0.0226
_diffrn_reflns_av_sigmaI/netI 0.0236
_diffrn_reflns_limit_h_max 15
_diffrn_reflns_limit_h_min -16
_diffrn_reflns_limit_k_max 11
_diffrn_reflns_limit_k_min -11
_diffrn_reflns_limit_l_max 26
_diffrn_reflns_limit_l_min -21
_diffrn_reflns_number 9837
_diffrn_reflns_theta_full 25.00
_diffrn_reflns_theta_max 25.00
_diffrn_reflns_theta_min 3.12
_exptl_absorpt_coefficient_mu 0.383
_exptl_absorpt_correction_T_max 0.9342
_exptl_absorpt_correction_T_min 0.9204
_exptl_absorpt_correction_type multi-scan
_exptl_absorpt_process_details sadabs
_exptl_crystal_colour 'light yellow'
_exptl_crystal_density_diffrn 1.458
_exptl_crystal_density_method 'not measured'
_exptl_crystal_description block
_exptl_crystal_F_000 1360
_exptl_crystal_recrystallization_method 'Vapour Deposition'
_exptl_crystal_size_max 0.22
_exptl_crystal_size_mid 0.20
_exptl_crystal_size_min 0.18
_refine_diff_density_max 0.205
_refine_diff_density_min -0.180
_refine_diff_density_rms 0.036
_refine_ls_extinction_method none
_refine_ls_goodness_of_fit_ref 1.087
_refine_ls_hydrogen_treatment constr
_refine_ls_matrix_type full
_refine_ls_number_parameters 190
_refine_ls_number_reflns 2653
_refine_ls_number_restraints 0
_refine_ls_restrained_S_all 1.087
_refine_ls_R_factor_all 0.0583
_refine_ls_R_factor_gt 0.0470
_refine_ls_shift/su_max 0.009
_refine_ls_shift/su_mean 0.002
_refine_ls_structure_factor_coef Fsqd
_refine_ls_weighting_details 'calc w=1/[\s^2^(Fo^2^)+(0.0526P)^2^+1.1820P] where P=(Fo^2^+2Fc^2^)/3'
_refine_ls_weighting_scheme calc
_refine_ls_wR_factor_gt 0.1121
_refine_ls_wR_factor_ref 0.1175
_reflns_number_gt 2233
_reflns_number_total 2653
_reflns_threshold_expression >2sigma(I)
_cod_data_source_file c7ra01130j2.cif
_cod_data_source_block shelxl
_cod_database_code 7227631

loop_
_symmetry_equiv_pos_as_xyz
'x, y, z'
'-x+1/2, -y, z+1/2'
'x+1/2, -y+1/2, -z'
'-x, y+1/2, -z+1/2'
'-x, -y, -z'
'x-1/2, y, -z-1/2'
'-x-1/2, y-1/2, z'
'x, -y-1/2, z-1/2'

loop_
_atom_site_label
_atom_site_type_symbol
_atom_site_fract_x
_atom_site_fract_y
_atom_site_fract_z
_atom_site_U_iso_or_equiv
_atom_site_adp_type
_atom_site_occupancy
_atom_site_symmetry_multiplicity
_atom_site_calc_flag
_atom_site_refinement_flags
C1 C 0.39220(17) 0.0429(2) 0.06894(10) 0.0436(6) Uani 1 1 d .
C2 C 0.31711(19) -0.0398(3) 0.04880(11) 0.0553(7) Uani 1 1 d .
H2 H 0.2535 -0.0080 0.0409 0.066 Uiso 1 1 calc R
C3 C 0.3416(2) -0.1712(3) 0.04110(12) 0.0636(8) Uani 1 1 d .
H3 H 0.2934 -0.2302 0.0275 0.076 Uiso 1 1 calc R
C4 C 0.4370(2) -0.2190(3) 0.05304(13) 0.0666(8) Uani 1 1 d .
H4 H 0.4508 -0.3089 0.0471 0.080 Uiso 1 1 calc R
C5 C 0.5110(2) -0.1359(3) 0.07341(13) 0.0596(7) Uani 1 1 d .
H5 H 0.5744 -0.1684 0.0814 0.071 Uiso 1 1 calc R
C6 C 0.48819(17) -0.0012(2) 0.08180(11) 0.0446(6) Uani 1 1 d .
C7 C 0.54013(17) 0.1142(2) 0.10262(11) 0.0445(6) Uani 1 1 d .
H7 H 0.6061 0.1179 0.1149 0.053 Uiso 1 1 calc R
C8 C 0.47527(16) 0.2166(2) 0.10107(10) 0.0411(5) Uani 1 1 d .
C9 C 0.48714(17) 0.3582(2) 0.11484(11) 0.0427(6) Uani 1 1 d .
C10 C 0.58674(16) 0.3965(2) 0.14073(10) 0.0395(5) Uani 1 1 d .
C11 C 0.6556(2) 0.4685(3) 0.09893(13) 0.0576(7) Uani 1 1 d .
C12 C 0.60928(17) 0.3688(2) 0.19752(11) 0.0437(6) Uani 1 1 d .
C13 C 0.7119(3) 0.4556(5) 0.29822(16) 0.1155(15) Uani 1 1 d .
H13A H 0.7749 0.4677 0.3176 0.173 Uiso 1 1 calc R
H13B H 0.6712 0.3971 0.3217 0.173 Uiso 1 1 calc R
H13C H 0.6794 0.5403 0.2941 0.173 Uiso 1 1 calc R
C14 C 0.5584(3) 0.1737(3) 0.28122(17) 0.1013(13) Uani 1 1 d .
H14A H 0.5090 0.1389 0.3079 0.152 Uiso 1 1 calc R
H14B H 0.6168 0.1972 0.3035 0.152 Uiso 1 1 calc R
H14C H 0.5750 0.1073 0.2521 0.152 Uiso 1 1 calc R
O1 O 0.38314(11) 0.17708(16) 0.08027(7) 0.0474(4) Uani 1 1 d .
O2 O 0.42335(14) 0.44120(18) 0.10489(9) 0.0655(5) Uani 1 1 d .
F1 F 0.61353(13) 0.4879(2) 0.04588(8) 0.0875(6) Uani 1 1 d .
F2 F 0.68242(17) 0.58812(18) 0.11837(9) 0.0982(7) Uani 1 1 d .
F3 F 0.73940(13) 0.4028(2) 0.08879(9) 0.0936(7) Uani 1 1 d .
S1 S 0.51059(5) 0.31920(7) 0.24436(3) 0.0580(2) Uani 1 1 d .
S2 S 0.73093(5) 0.38398(9) 0.22588(4) 0.0722(3) Uani 1 1 d .

loop_
_atom_site_aniso_label
_atom_site_aniso_U_11
_atom_site_aniso_U_22
_atom_site_aniso_U_33
_atom_site_aniso_U_23
_atom_site_aniso_U_13
_atom_site_aniso_U_12
C1 0.0427(13) 0.0485(14) 0.0397(13) 0.0057(10) -0.0008(10) -0.0074(11)
C2 0.0432(14) 0.0682(18) 0.0545(17) 0.0038(13) -0.0088(12) -0.0114(13)
C3 0.0683(19) 0.0616(18) 0.0610(18) 0.0010(14) -0.0066(15) -0.0269(16)
C4 0.085(2) 0.0430(15) 0.072(2) -0.0008(13) -0.0018(17) -0.0102(16)
C5 0.0572(17) 0.0479(16) 0.074(2) 0.0007(13) -0.0057(14) 0.0000(13)
C6 0.0410(13) 0.0463(14) 0.0466(14) 0.0038(11) 0.0004(10) -0.0031(11)
C7 0.0331(12) 0.0470(14) 0.0535(15) 0.0005(11) -0.0031(10) -0.0014(11)
C8 0.0319(12) 0.0462(13) 0.0453(14) 0.0013(11) -0.0013(10) -0.0039(10)
C9 0.0382(13) 0.0463(14) 0.0436(14) 0.0018(10) 0.0013(10) 0.0023(11)
C10 0.0380(12) 0.0360(12) 0.0447(14) -0.0036(10) 0.0058(10) 0.0001(10)
C11 0.0524(16) 0.0637(17) 0.0567(18) 0.0013(14) 0.0070(13) -0.0068(14)
C12 0.0394(13) 0.0427(13) 0.0490(15) -0.0052(11) 0.0033(11) -0.0025(11)
C13 0.097(3) 0.184(4) 0.066(2) -0.035(3) -0.010(2) -0.047(3)
C14 0.136(3) 0.068(2) 0.100(3) 0.029(2) 0.005(3) -0.011(2)
O1 0.0353(9) 0.0513(10) 0.0557(11) -0.0004(8) -0.0071(7) -0.0008(8)
O2 0.0529(11) 0.0534(11) 0.0902(15) -0.0034(10) -0.0140(10) 0.0127(9)
F1 0.0801(12) 0.1231(16) 0.0593(11) 0.0271(10) 0.0067(9) -0.0130(11)
F2 0.1165(17) 0.0726(12) 0.1057(16) 0.0011(10) 0.0225(12) -0.0462(12)
F3 0.0557(11) 0.1290(17) 0.0960(15) 0.0170(12) 0.0342(10) 0.0141(10)
S1 0.0567(4) 0.0636(5) 0.0537(4) 0.0043(3) 0.0113(3) -0.0092(3)
S2 0.0461(4) 0.1078(7) 0.0629(5) -0.0088(4) -0.0099(3) -0.0057(4)

loop_
_atom_type_symbol
_atom_type_description
_atom_type_scat_dispersion_real
_atom_type_scat_dispersion_imag
_atom_type_scat_source
C C 0.0033 0.0016 'International Tables Vol C Tables 4.2.6.8 and 6.1.1.4'
H H 0.0000 0.0000 'International Tables Vol C Tables 4.2.6.8 and 6.1.1.4'
O O 0.0106 0.0060 'International Tables Vol C Tables 4.2.6.8 and 6.1.1.4'
F F 0.0171 0.0103 'International Tables Vol C Tables 4.2.6.8 and 6.1.1.4'
S S 0.1246 0.1234 'International Tables Vol C Tables 4.2.6.8 and 6.1.1.4'

loop_
_geom_angle_atom_site_label_1
_geom_angle_atom_site_label_2
_geom_angle_atom_site_label_3
_geom_angle
O1 C1 C2 125.6(2)
O1 C1 C6 110.7(2)
C2 C1 C6 123.6(2)
C3 C2 C1 116.3(2)
C3 C2 H2 121.9
C1 C2 H2 121.9
C2 C3 C4 121.9(2)
C2 C3 H3 119.0
C4 C3 H3 119.0
C5 C4 C3 121.3(3)
C5 C4 H4 119.3
C3 C4 H4 119.3
C4 C5 C6 118.1(3)
C4 C5 H5 120.9
C6 C5 H5 120.9
C1 C6 C5 118.8(2)
C1 C6 C7 105.3(2)
C5 C6 C7 135.9(2)
C8 C7 C6 107.0(2)
C8 C7 H7 126.5
C6 C7 H7 126.5
C7 C8 O1 111.8(2)
C7 C8 C9 131.6(2)
O1 C8 C9 116.60(19)
O2 C9 C8 123.3(2)
O2 C9 C10 121.5(2)
C8 C9 C10 115.2(2)
C12 C10 C11 123.6(2)
C12 C10 C9 121.0(2)
C11 C10 C9 115.4(2)
F2 C11 F3 106.0(2)
F2 C11 F1 106.1(2)
F3 C11 F1 106.3(2)
F2 C11 C10 113.4(2)
F3 C11 C10 113.1(2)
F1 C11 C10 111.4(2)
C10 C12 S2 122.42(18)
C10 C12 S1 117.03(18)
S2 C12 S1 120.55(15)
S2 C13 H13A 109.5
S2 C13 H13B 109.5
H13A C13 H13B 109.5
S2 C13 H13C 109.5
H13A C13 H13C 109.5
H13B C13 H13C 109.5
S1 C14 H14A 109.5
S1 C14 H14B 109.5
H14A C14 H14B 109.5
S1 C14 H14C 109.5
H14A C14 H14C 109.5
H14B C14 H14C 109.5
C1 O1 C8 105.28(17)
C12 S1 C14 103.50(16)
C12 S2 C13 103.21(15)

loop_
_geom_bond_atom_site_label_1
_geom_bond_atom_site_label_2
_geom_bond_distance
C1 O1 1.376(3)
C1 C2 1.383(3)
C1 C6 1.395(3)
C2 C3 1.369(4)
C2 H2 0.9300
C3 C4 1.396(4)
C3 H3 0.9300
C4 C5 1.377(4)
C4 H4 0.9300
C5 C6 1.399(4)
C5 H5 0.9300
C6 C7 1.431(3)
C7 C8 1.348(3)
C7 H7 0.9300
C8 O1 1.383(3)
C8 C9 1.463(3)
C9 O2 1.217(3)
C9 C10 1.510(3)
C10 C12 1.338(3)
C10 C11 1.503(3)
C11 F2 1.327(3)
C11 F3 1.326(3)
C11 F1 1.332(3)
C12 S2 1.763(2)
C12 S1 1.765(2)
C13 S2 1.793(4)
C13 H13A 0.9600
C13 H13B 0.9600
C13 H13C 0.9600
C14 S1 1.797(3)
C14 H14A 0.9600
C14 H14B 0.9600
C14 H14C 0.9600

loop_
_geom_torsion_atom_site_label_1
_geom_torsion_atom_site_label_2
_geom_torsion_atom_site_label_3
_geom_torsion_atom_site_label_4
_geom_torsion
O1 C1 C2 C3 -179.2(2)
C6 C1 C2 C3 -0.6(4)
C1 C2 C3 C4 0.1(4)
C2 C3 C4 C5 0.2(5)
C3 C4 C5 C6 -0.1(4)
O1 C1 C6 C5 179.5(2)
C2 C1 C6 C5 0.7(4)
O1 C1 C6 C7 0.4(3)
C2 C1 C6 C7 -178.3(2)
C4 C5 C6 C1 -0.3(4)
C4 C5 C6 C7 178.4(3)
C1 C6 C7 C8 -0.1(3)
C5 C6 C7 C8 -178.9(3)
C6 C7 C8 O1 -0.2(3)
C6 C7 C8 C9 -177.3(2)
C7 C8 C9 O2 171.6(3)
O1 C8 C9 O2 -5.4(4)
C7 C8 C9 C10 -6.3(4)
O1 C8 C9 C10 176.66(19)
O2 C9 C10 C12 106.5(3)
C8 C9 C10 C12 -75.5(3)
O2 C9 C10 C11 -72.4(3)
C8 C9 C10 C11 105.6(2)
C12 C10 C11 F2 -57.8(3)
C9 C10 C11 F2 121.0(3)
C12 C10 C11 F3 62.9(3)
C9 C10 C11 F3 -118.3(3)
C12 C10 C11 F1 -177.5(2)
C9 C10 C11 F1 1.4(3)
C11 C10 C12 S2 -12.9(3)
C9 C10 C12 S2 168.35(17)
C11 C10 C12 S1 165.76(19)
C9 C10 C12 S1 -13.0(3)
C2 C1 O1 C8 178.2(2)
C6 C1 O1 C8 -0.5(2)
C7 C8 O1 C1 0.5(3)
C9 C8 O1 C1 178.0(2)
C10 C12 S1 C14 132.2(2)
S2 C12 S1 C14 -49.2(2)
C10 C12 S2 C13 139.3(2)
S1 C12 S2 C13 -39.2(2)
